data_4510186
loop_
_publ_author_name
'Pham, Phuong-Truc T.'
'Bader, Mamoun M.'

_publ_section_title
;
 Inter- and Intramolecular Interactions in Some Bromo- and
 Tricyanovinyl-Substituted Thiophenes and Ethylenedioxythiophenes
;
_journal_issue 3
_journal_name_full 'Crystal Growth &amp; Design'
_journal_page_first 916
_journal_paper_doi 10.1021/cg401513n
_journal_volume 14
_journal_year 2014
_chemical_formula_moiety 'C11 H5 N3 O2 S'
_chemical_formula_sum 'C11 H5 N3 O2 S'
_chemical_formula_weight 243.24
_chemical_name_common 03128
_chemical_name_systematic
;     
 ? 
;
_space_group_IT_number 15
_symmetry_cell_setting monoclinic
_symmetry_space_group_name_Hall '-C 2yc'
_symmetry_space_group_name_H-M 'C 1 2/c 1'
_atom_sites_solution_hydrogens geom
_atom_sites_solution_primary direct
_atom_sites_solution_secondary difmap
_audit_creation_method SHELXL-97
_cell_angle_alpha 90.00
_cell_angle_beta 91.815(8)
_cell_angle_gamma 90.00
_cell_formula_units_Z 8
_cell_length_a 20.488(10)
_cell_length_b 5.153(3)
_cell_length_c 19.516(10)
_cell_measurement_reflns_used 946
_cell_measurement_temperature 173(2)
_cell_volume 2059.4(19)
_computing_cell_refinement 'SAINT, Bruker'
_computing_data_collection 'SMART, Bruker'
_computing_data_reduction 'SAINT, Bruker'
_computing_molecular_graphics 'SHELXTL, Bruker'
_computing_structure_refinement SHELXL-97
_computing_structure_solution SIR97
_diffrn_ambient_temperature 173(2)
_diffrn_measured_fraction_theta_full 0.993
_diffrn_measured_fraction_theta_max 0.993
_diffrn_measurement_device_type 'Bruker SMART Platform CCD'
_diffrn_measurement_method 'area detector, omega scans'
_diffrn_radiation_monochromator graphite
_diffrn_radiation_source 'normal-focus sealed tube'
_diffrn_radiation_type MoK\a
_diffrn_radiation_wavelength 0.71073
_diffrn_reflns_av_R_equivalents 0.0583
_diffrn_reflns_av_sigmaI/netI 0.0490
_diffrn_reflns_limit_h_max 24
_diffrn_reflns_limit_h_min -24
_diffrn_reflns_limit_k_max 6
_diffrn_reflns_limit_k_min -6
_diffrn_reflns_limit_l_max 23
_diffrn_reflns_limit_l_min -23
_diffrn_reflns_number 8411
_diffrn_reflns_theta_full 25.07
_diffrn_reflns_theta_max 25.07
_diffrn_reflns_theta_min 1.99
_exptl_absorpt_coefficient_mu 0.305
_exptl_absorpt_correction_T_max 1.000000
_exptl_absorpt_correction_T_min 0.633489
_exptl_absorpt_correction_type multi-scan
_exptl_absorpt_process_details 'SADABS, R. Blessing, 1995'
_exptl_crystal_colour yellow
_exptl_crystal_density_diffrn 1.569
_exptl_crystal_density_method 'not measured'
_exptl_crystal_description needle
_exptl_crystal_F_000 992
_exptl_crystal_size_max 0.50
_exptl_crystal_size_mid 0.18
_exptl_crystal_size_min 0.08
_refine_diff_density_max 0.413
_refine_diff_density_min -0.529
_refine_diff_density_rms 0.080
_refine_ls_extinction_method none
_refine_ls_goodness_of_fit_ref 1.025
_refine_ls_hydrogen_treatment refall
_refine_ls_matrix_type full
_refine_ls_number_parameters 174
_refine_ls_number_reflns 1816
_refine_ls_number_restraints 0
_refine_ls_restrained_S_all 1.025
_refine_ls_R_factor_all 0.0559
_refine_ls_R_factor_gt 0.0463
_refine_ls_shift/su_max 0.000
_refine_ls_shift/su_mean 0.000
_refine_ls_structure_factor_coef Fsqd
_refine_ls_weighting_details 'calc w=1/[\s^2^(Fo^2^)+(0.0796P)^2^+2.2756P] where P=(Fo^2^+2Fc^2^)/3'
_refine_ls_weighting_scheme calc
_refine_ls_wR_factor_gt 0.1163
_refine_ls_wR_factor_ref 0.1257
_reflns_number_gt 1532
_reflns_number_total 1816
_reflns_threshold_expression >2sigma(I)
_cod_data_source_file cg401513n_si_010.cif
_cod_data_source_block 03128
_cod_original_cell_volume 2059.5(18)
_cod_original_sg_symbol_H-M C2/c
_cod_database_code 4510186

loop_
_symmetry_equiv_pos_as_xyz
'x, y, z'
'-x, y, -z+1/2'
'x+1/2, y+1/2, z'
'-x+1/2, y+1/2, -z+1/2'
'-x, -y, -z'
'x, -y, z-1/2'
'-x+1/2, -y+1/2, -z'
'x+1/2, -y+1/2, z-1/2'

loop_
_atom_site_label
_atom_site_type_symbol
_atom_site_fract_x
_atom_site_fract_y
_atom_site_fract_z
_atom_site_U_iso_or_equiv
_atom_site_adp_type
_atom_site_occupancy
_atom_site_symmetry_multiplicity
_atom_site_calc_flag
S1 S 0.34776(3) -0.11719(11) -0.03875(3) 0.0228(2) Uani 1 1 d
O1 O 0.52909(8) -0.2576(4) -0.07764(9) 0.0287(4) Uani 1 1 d
N1 N 0.38972(11) 0.6140(4) -0.21626(11) 0.0304(5) Uani 1 1 d
C1 C 0.37655(11) 0.0949(4) -0.10062(11) 0.0203(5) Uani 1 1 d
O2 O 0.47759(8) 0.1675(3) -0.15867(9) 0.0282(4) Uani 1 1 d
N2 N 0.20710(13) 0.6623(5) -0.20084(14) 0.0436(7) Uani 1 1 d
C2 C 0.44211(11) 0.0421(5) -0.11213(11) 0.0209(5) Uani 1 1 d
N3 N 0.19249(11) 0.0490(5) -0.05702(13) 0.0382(6) Uani 1 1 d
C3 C 0.46668(12) -0.1681(5) -0.07227(12) 0.0221(5) Uani 1 1 d
C4 C 0.42155(12) -0.2702(5) -0.03068(12) 0.0234(5) Uani 1 1 d
H4 H 0.4244(14) -0.408(6) 0.0021(15) 0.035(8) Uiso 1 1 d
C5 C 0.55318(14) -0.1945(6) -0.14443(14) 0.0328(6) Uani 1 1 d
H5A H 0.5281(15) -0.295(7) -0.1803(17) 0.042(8) Uiso 1 1 d
H5B H 0.5999(14) -0.238(6) -0.1433(13) 0.025(7) Uiso 1 1 d
C6 C 0.54606(13) 0.0902(6) -0.15850(16) 0.0334(6) Uani 1 1 d
H6A H 0.5700(15) 0.189(6) -0.1202(16) 0.037(8) Uiso 1 1 d
H6B H 0.5601(12) 0.128(5) -0.2037(14) 0.021(6) Uiso 1 1 d
C7 C 0.33634(12) 0.2801(4) -0.13576(12) 0.0207(5) Uani 1 1 d
C8 C 0.36751(11) 0.4613(5) -0.18112(11) 0.0217(5) Uani 1 1 d
C9 C 0.27002(12) 0.3127(5) -0.13135(12) 0.0227(5) Uani 1 1 d
C10 C 0.23596(12) 0.5083(5) -0.17055(13) 0.0278(6) Uani 1 1 d
C11 C 0.22896(12) 0.1598(5) -0.08932(13) 0.0261(6) Uani 1 1 d

loop_
_atom_site_aniso_label
_atom_site_aniso_U_11
_atom_site_aniso_U_22
_atom_site_aniso_U_33
_atom_site_aniso_U_23
_atom_site_aniso_U_13
_atom_site_aniso_U_12
S1 0.0270(4) 0.0149(3) 0.0268(4) 0.0050(2) 0.0041(2) 0.0024(2)
O1 0.0266(10) 0.0284(10) 0.0311(9) 0.0073(8) 0.0024(7) 0.0074(8)
N1 0.0379(12) 0.0217(12) 0.0317(11) 0.0039(9) 0.0033(10) -0.0050(9)
C1 0.0278(13) 0.0121(12) 0.0210(11) 0.0003(9) 0.0007(9) 0.0000(9)
O2 0.0266(9) 0.0243(10) 0.0339(10) 0.0102(8) 0.0067(7) 0.0030(7)
N2 0.0418(14) 0.0375(15) 0.0516(15) 0.0169(12) 0.0019(12) 0.0110(12)
C2 0.0267(12) 0.0149(12) 0.0211(11) -0.0003(9) -0.0007(9) -0.0023(10)
N3 0.0313(13) 0.0326(14) 0.0515(14) 0.0177(12) 0.0109(11) 0.0045(11)
C3 0.0250(12) 0.0173(12) 0.0240(12) -0.0012(9) -0.0003(10) 0.0031(10)
C4 0.0298(13) 0.0163(12) 0.0242(12) 0.0013(10) 0.0013(10) 0.0045(10)
C5 0.0321(15) 0.0338(16) 0.0327(14) 0.0043(12) 0.0058(12) 0.0086(12)
C6 0.0275(14) 0.0359(16) 0.0372(15) 0.0099(12) 0.0050(12) 0.0031(12)
C7 0.0292(13) 0.0105(11) 0.0223(11) -0.0018(9) 0.0025(9) -0.0009(9)
C8 0.0248(12) 0.0148(12) 0.0253(12) -0.0024(10) -0.0012(10) 0.0015(10)
C9 0.0282(13) 0.0141(11) 0.0258(12) 0.0024(9) 0.0019(10) 0.0009(10)
C10 0.0268(13) 0.0241(14) 0.0326(13) 0.0052(11) 0.0029(11) 0.0012(11)
C11 0.0264(13) 0.0182(13) 0.0334(13) 0.0042(11) -0.0006(11) 0.0070(11)

loop_
_atom_type_symbol
_atom_type_description
_atom_type_scat_dispersion_real
_atom_type_scat_dispersion_imag
_atom_type_scat_source
C C 0.0033 0.0016 'International Tables Vol C Tables 4.2.6.8 and 6.1.1.4'
H H 0.0000 0.0000 'International Tables Vol C Tables 4.2.6.8 and 6.1.1.4'
N N 0.0061 0.0033 'International Tables Vol C Tables 4.2.6.8 and 6.1.1.4'
O O 0.0106 0.0060 'International Tables Vol C Tables 4.2.6.8 and 6.1.1.4'
S S 0.1246 0.1234 'International Tables Vol C Tables 4.2.6.8 and 6.1.1.4'

loop_
_geom_angle_atom_site_label_1
_geom_angle_atom_site_label_2
_geom_angle_atom_site_label_3
_geom_angle
C4 S1 C1 92.03(12)
C3 O1 C5 109.90(19)
C2 C1 C7 126.8(2)
C2 C1 S1 109.71(17)
C7 C1 S1 123.39(18)
C2 O2 C6 114.02(19)
O2 C2 C1 123.9(2)
O2 C2 C3 123.2(2)
C1 C2 C3 112.8(2)
C4 C3 O1 124.9(2)
C4 C3 C2 112.9(2)
O1 C3 C2 122.2(2)
C3 C4 S1 112.57(19)
C3 C4 H4 131.4(17)
S1 C4 H4 116.1(17)
O1 C5 C6 110.6(2)
O1 C5 H5A 109.4(18)
C6 C5 H5A 109.6(19)
O1 C5 H5B 106.8(15)
C6 C5 H5B 108.4(17)
H5A C5 H5B 112(2)
O2 C6 C5 110.8(2)
O2 C6 H6A 107.8(17)
C5 C6 H6A 108.2(18)
O2 C6 H6B 105.0(15)
C5 C6 H6B 109.7(16)
H6A C6 H6B 115(2)
C9 C7 C1 127.6(2)
C9 C7 C8 114.5(2)
C1 C7 C8 117.9(2)
N1 C8 C7 176.4(3)
C7 C9 C11 124.7(2)
C7 C9 C10 121.2(2)
C11 C9 C10 114.1(2)
N2 C10 C9 177.9(3)
N3 C11 C9 175.1(3)

loop_
_geom_bond_atom_site_label_1
_geom_bond_atom_site_label_2
_geom_bond_distance
S1 C4 1.708(3)
S1 C1 1.745(2)
O1 C3 1.367(3)
O1 C5 1.445(3)
N1 C8 1.147(3)
C1 C2 1.396(3)
C1 C7 1.423(3)
O2 C2 1.347(3)
O2 C6 1.458(3)
N2 C10 1.143(4)
C2 C3 1.416(3)
N3 C11 1.145(3)
C3 C4 1.356(4)
C4 H4 0.96(3)
C5 C6 1.499(4)
C5 H5A 1.00(3)
C5 H5B 0.98(3)
C6 H6A 1.02(3)
C6 H6B 0.96(3)
C7 C9 1.375(3)
C7 C8 1.449(3)
C9 C11 1.430(4)
C9 C10 1.433(4)

loop_
_geom_torsion_atom_site_label_1
_geom_torsion_atom_site_label_2
_geom_torsion_atom_site_label_3
_geom_torsion_atom_site_label_4
_geom_torsion
C4 S1 C1 C2 -0.74(18)
C4 S1 C1 C7 175.7(2)
C6 O2 C2 C1 176.3(2)
C6 O2 C2 C3 -7.3(3)
C7 C1 C2 O2 1.5(4)
S1 C1 C2 O2 177.79(18)
C7 C1 C2 C3 -175.2(2)
S1 C1 C2 C3 1.1(2)
C5 O1 C3 C4 153.7(3)
C5 O1 C3 C2 -24.7(3)
O2 C2 C3 C4 -177.7(2)
C1 C2 C3 C4 -1.0(3)
O2 C2 C3 O1 0.8(4)
C1 C2 C3 O1 177.5(2)
O1 C3 C4 S1 -178.08(18)
C2 C3 C4 S1 0.4(3)
C1 S1 C4 C3 0.2(2)
C3 O1 C5 C6 53.6(3)
C2 O2 C6 C5 36.4(3)
O1 C5 C6 O2 -61.5(3)
C2 C1 C7 C9 171.1(2)
S1 C1 C7 C9 -4.8(4)
C2 C1 C7 C8 -9.9(4)
S1 C1 C7 C8 174.20(17)
C9 C7 C8 N1 30(4)
C1 C7 C8 N1 -150(4)
C1 C7 C9 C11 -0.2(4)
C8 C7 C9 C11 -179.2(2)
C1 C7 C9 C10 -179.6(2)
C8 C7 C9 C10 1.4(3)
C7 C9 C10 N2 -176(100)
C11 C9 C10 N2 5(9)
C7 C9 C11 N3 174(3)
C10 C9 C11 N3 -6(4)
